data_7134688
loop_
_publ_author_name
'Fukata, Oka'
'Kitagawa, Daichi'
'Mutoh, Katsuya'
'Kobatake, Seiya'

_publ_section_title
;
 Twisting of aryl groups affects thermal back reactivity of diarylbenzene
 photoswitches.
;
_journal_issue 59
_journal_name_full 'Chemical communications (Cambridge, England)'
_journal_page_first 11057
_journal_page_last 11060
_journal_paper_doi 10.1039/d5cc02172c
_journal_volume 61
_journal_year 2025
_chemical_formula_moiety 'C28 H22 F2 N2 S2'
_chemical_formula_sum 'C28 H22 F2 N2 S2'
_chemical_formula_weight 488.59
_space_group_crystal_system monoclinic
_space_group_IT_number 14
_space_group_name_Hall '-P 2ybc'
_space_group_name_H-M_alt 'P 1 21/c 1'
_symmetry_cell_setting monoclinic
_symmetry_space_group_name_H-M 'P 1 21/c 1'
_atom_sites_solution_hydrogens geom
_audit_creation_method SHELXL-2014/7
_audit_update_record
;
2025-05-21 deposited with the CCDC.	2025-06-09 downloaded from the CCDC.
;
_cell_angle_alpha 90
_cell_angle_beta 92.8389(8)
_cell_angle_gamma 90
_cell_formula_units_Z 4
_cell_length_a 11.29400(10)
_cell_length_b 22.7558(2)
_cell_length_c 9.15490(10)
_cell_measurement_reflns_used 10893
_cell_measurement_temperature 100.00(10)
_cell_measurement_theta_max 76.5040
_cell_measurement_theta_min 3.8550
_cell_volume 2349.96(4)
_computing_cell_refinement 'CrysAlisPro 1.171.43.98a (Rigaku OD, 2023)'
_computing_data_collection 'CrysAlisPro 1.171.43.98a (Rigaku OD, 2023)'
_computing_data_reduction 'CrysAlisPro 1.171.43.98a (Rigaku OD, 2023)'
_computing_molecular_graphics 'Yadokari-XG 2009 (Wakita Nemoto et al., 2009)'
_computing_publication_material 'Yadokari-XG 2009 (Wakita,Nemoto et al., 2009)'
_computing_structure_refinement 'SHELXL-2014/7 (Sheldrick, 2014)'
_diffrn_ambient_temperature 100.00(10)
_diffrn_detector_area_resol_mean 10.0000
_diffrn_measured_fraction_theta_full 0.999
_diffrn_measured_fraction_theta_max 0.961
_diffrn_measurement_device_type 'XtaLAB Synergy, Single source at home/near, HyPix'
_diffrn_measurement_method '\w scans'
_diffrn_radiation_monochromator mirror
_diffrn_radiation_type CuK\a
_diffrn_radiation_wavelength 1.54184
_diffrn_reflns_av_R_equivalents 0.0271
_diffrn_reflns_av_unetI/netI 0.0259
_diffrn_reflns_Laue_measured_fraction_full 0.999
_diffrn_reflns_Laue_measured_fraction_max 0.961
_diffrn_reflns_limit_h_max 14
_diffrn_reflns_limit_h_min -14
_diffrn_reflns_limit_k_max 28
_diffrn_reflns_limit_k_min -27
_diffrn_reflns_limit_l_max 11
_diffrn_reflns_limit_l_min -9
_diffrn_reflns_number 15980
_diffrn_reflns_point_group_measured_fraction_full 0.999
_diffrn_reflns_point_group_measured_fraction_max 0.961
_diffrn_reflns_theta_full 67.684
_diffrn_reflns_theta_max 77.237
_diffrn_reflns_theta_min 3.885
_diffrn_source 'micro-focus sealed X-ray tube'
_exptl_absorpt_coefficient_mu 2.351
_exptl_absorpt_correction_T_max 1.00000
_exptl_absorpt_correction_T_min 0.90614
_exptl_absorpt_correction_type multi-scan
_exptl_absorpt_process_details
;
CrysAlisPro 1.171.43.98a (Rigaku Oxford Diffraction, 2023)
Empirical absorption correction using spherical harmonics,
implemented in SCALE3 ABSPACK scaling algorithm.
;
_exptl_crystal_colour colourless
_exptl_crystal_density_diffrn 1.381
_exptl_crystal_description block
_exptl_crystal_F_000 1016
_exptl_crystal_size_max 0.500
_exptl_crystal_size_mid 0.300
_exptl_crystal_size_min 0.200
_refine_diff_density_max 0.276
_refine_diff_density_min -0.290
_refine_diff_density_rms 0.045
_refine_ls_extinction_method none
_refine_ls_goodness_of_fit_ref 1.062
_refine_ls_matrix_type full
_refine_ls_number_parameters 311
_refine_ls_number_reflns 4792
_refine_ls_number_restraints 0
_refine_ls_restrained_S_all 1.062
_refine_ls_R_factor_all 0.0319
_refine_ls_R_factor_gt 0.0297
_refine_ls_shift/su_max 0.001
_refine_ls_shift/su_mean 0.000
_refine_ls_structure_factor_coef Fsqd
_refine_ls_weighting_details 'w=1/[\s^2^(Fo^2^)+(0.0367P)^2^+0.9059P] where P=(Fo^2^+2Fc^2^)/3'
_refine_ls_weighting_scheme calc
_refine_ls_wR_factor_gt 0.0763
_refine_ls_wR_factor_ref 0.0777
_reflns_Friedel_coverage 0.000
_reflns_number_gt 4427
_reflns_number_total 4792
_reflns_threshold_expression 'I > 2\s(I)'
_cod_data_source_file d5cc02172c2.cif
_cod_data_source_block 2o
_cod_depositor_comments 'Adding full bibliography for 7134688--7134693.cif.'
_cod_original_sg_symbol_H-M 'P 21/c'
_cod_database_code 7134688
_shelx_shelxl_version_number 2014/7
_shelx_space_group_comment
;
The symmetry employed for this shelxl refinement is uniquely defined
by the following loop, which should always be used as a source of
symmetry information in preference to the above space-group names.
They are only intended as comments.
;
_shelx_estimated_absorpt_t_min 0.386
_shelx_estimated_absorpt_t_max 0.651

loop_
_space_group_symop_operation_xyz
'x, y, z'
'-x, y+1/2, -z+1/2'
'-x, -y, -z'
'x, -y-1/2, z-1/2'

loop_
_atom_site_label
_atom_site_type_symbol
_atom_site_fract_x
_atom_site_fract_y
_atom_site_fract_z
_atom_site_U_iso_or_equiv
_atom_site_adp_type
_atom_site_occupancy
_atom_site_site_symmetry_order
_atom_site_calc_flag
_atom_site_refinement_flags_posn
_atom_site_refinement_flags_adp
_atom_site_refinement_flags_occupancy
_atom_site_disorder_assembly
_atom_site_disorder_group
F1 F -0.12684(7) 0.72693(3) 0.66104(8) 0.02210(17) Uani 1 1 d . . . . .
F2 F -0.16554(7) 0.68349(4) 0.38959(9) 0.02575(18) Uani 1 1 d . . . . .
N1 N 0.26437(9) 0.64142(5) 0.85102(11) 0.0160(2) Uani 1 1 d . . . . .
N2 N 0.12951(10) 0.51721(5) 0.34846(11) 0.0164(2) Uani 1 1 d . . . . .
C1 C 0.19239(12) 0.48724(6) 0.71629(14) 0.0186(3) Uani 1 1 d . . . . .
H1 H 0.1143 0.4944 0.6681 0.028 Uiso 1 1 calc R U . . .
H2 H 0.1856 0.4569 0.7915 0.028 Uiso 1 1 calc R U . . .
H3 H 0.2474 0.4739 0.6437 0.028 Uiso 1 1 calc R U . . .
C2 C 0.23799(11) 0.54293(6) 0.78595(13) 0.0159(2) Uani 1 1 d . . . . .
C3 C 0.20928(11) 0.60046(5) 0.75807(13) 0.0150(2) Uani 1 1 d . . . . .
C4 C 0.33556(11) 0.61640(6) 0.94873(13) 0.0164(2) Uani 1 1 d . . . . .
C5 C 0.40861(11) 0.64731(6) 1.06282(13) 0.0168(2) Uani 1 1 d . . . . .
C6 C 0.36848(12) 0.69902(6) 1.12927(14) 0.0202(3) Uani 1 1 d . . . . .
C7 C 0.44374(13) 0.72609(6) 1.23458(15) 0.0239(3) Uani 1 1 d . . . . .
H4 H 0.4181 0.7610 1.2802 0.029 Uiso 1 1 calc R U . . .
C8 C 0.55477(13) 0.70348(6) 1.27467(15) 0.0242(3) Uani 1 1 d . . . . .
H5 H 0.6045 0.7231 1.3458 0.029 Uiso 1 1 calc R U . . .
C9 C 0.59283(12) 0.65205(6) 1.21042(16) 0.0237(3) Uani 1 1 d . . . . .
H6 H 0.6683 0.6360 1.2381 0.028 Uiso 1 1 calc R U . . .
C10 C 0.51978(12) 0.62433(6) 1.10546(15) 0.0206(3) Uani 1 1 d . . . . .
H7 H 0.5458 0.5891 1.0617 0.025 Uiso 1 1 calc R U . . .
C11 C 0.24772(14) 0.72519(7) 1.09531(18) 0.0306(3) Uani 1 1 d . . . . .
H8 H 0.2311 0.7549 1.1690 0.046 Uiso 1 1 calc R U . . .
H9 H 0.1876 0.6941 1.0964 0.046 Uiso 1 1 calc R U . . .
H10 H 0.2459 0.7436 0.9984 0.046 Uiso 1 1 calc R U . . .
C12 C 0.11909(11) 0.62325(5) 0.64903(13) 0.0148(2) Uani 1 1 d . . . . .
C13 C 0.04257(11) 0.66662(5) 0.69943(13) 0.0163(2) Uani 1 1 d . . . . .
H11 H 0.0558 0.6824 0.7950 0.020 Uiso 1 1 calc R U . . .
C14 C -0.05111(11) 0.68644(5) 0.61190(14) 0.0168(2) Uani 1 1 d . . . . .
C15 C -0.07070(11) 0.66423(6) 0.47198(14) 0.0184(3) Uani 1 1 d . . . . .
C16 C 0.00533(12) 0.62360(6) 0.41766(14) 0.0179(3) Uani 1 1 d . . . . .
H12 H -0.0079 0.6094 0.3207 0.021 Uiso 1 1 calc R U . . .
C17 C 0.10267(11) 0.60290(5) 0.50438(13) 0.0157(2) Uani 1 1 d . . . . .
C18 C 0.38921(12) 0.60490(6) 0.50899(15) 0.0221(3) Uani 1 1 d . . . . .
H13 H 0.3485 0.6419 0.5284 0.033 Uiso 1 1 calc R U . . .
H14 H 0.4545 0.6124 0.4448 0.033 Uiso 1 1 calc R U . . .
H15 H 0.4208 0.5880 0.6014 0.033 Uiso 1 1 calc R U . . .
C19 C 0.30344(12) 0.56273(6) 0.43617(13) 0.0175(3) Uani 1 1 d . . . . .
C20 C 0.18243(11) 0.56119(5) 0.43329(13) 0.0157(2) Uani 1 1 d . . . . .
C21 C 0.20780(11) 0.48345(6) 0.29001(13) 0.0166(2) Uani 1 1 d . . . . .
C22 C 0.17319(11) 0.43658(6) 0.18445(13) 0.0165(2) Uani 1 1 d . . . . .
C23 C 0.06583(12) 0.44570(6) 0.10394(13) 0.0169(2) Uani 1 1 d . . . . .
H16 H 0.0208 0.4800 0.1213 0.020 Uiso 1 1 calc R U . . .
C24 C 0.02411(12) 0.40561(6) -0.00037(13) 0.0180(3) Uani 1 1 d . . . . .
H17 H -0.0487 0.4125 -0.0541 0.022 Uiso 1 1 calc R U . . .
C25 C 0.08981(12) 0.35525(6) -0.02560(14) 0.0195(3) Uani 1 1 d . . . . .
H18 H 0.0628 0.3277 -0.0979 0.023 Uiso 1 1 calc R U . . .
C26 C 0.19500(12) 0.34548(6) 0.05544(15) 0.0204(3) Uani 1 1 d . . . . .
H19 H 0.2387 0.3107 0.0383 0.025 Uiso 1 1 calc R U . . .
C27 C 0.23862(12) 0.38511(6) 0.16135(14) 0.0197(3) Uani 1 1 d . . . . .
C28 C 0.35131(13) 0.37029(7) 0.24898(18) 0.0295(3) Uani 1 1 d . . . . .
H20 H 0.3703 0.3287 0.2355 0.044 Uiso 1 1 calc R U . . .
H21 H 0.3405 0.3780 0.3528 0.044 Uiso 1 1 calc R U . . .
H22 H 0.4163 0.3946 0.2156 0.044 Uiso 1 1 calc R U . . .
S1 S 0.33913(3) 0.54001(2) 0.93366(3) 0.01765(9) Uani 1 1 d . . . . .
S2 S 0.35348(3) 0.50480(2) 0.33398(3) 0.01841(9) Uani 1 1 d . . . . .

loop_
_atom_site_aniso_label
_atom_site_aniso_U_11
_atom_site_aniso_U_22
_atom_site_aniso_U_33
_atom_site_aniso_U_23
_atom_site_aniso_U_13
_atom_site_aniso_U_12
F1 0.0248(4) 0.0180(4) 0.0237(4) 0.0009(3) 0.0035(3) 0.0072(3)
F2 0.0225(4) 0.0269(4) 0.0269(4) 0.0001(3) -0.0087(3) 0.0065(3)
N1 0.0176(5) 0.0157(5) 0.0146(5) -0.0015(4) 0.0004(4) -0.0007(4)
N2 0.0183(5) 0.0169(5) 0.0139(5) -0.0006(4) -0.0004(4) 0.0000(4)
C1 0.0227(6) 0.0149(6) 0.0180(6) -0.0002(5) 0.0003(5) -0.0016(5)
C2 0.0172(6) 0.0169(6) 0.0137(6) -0.0003(5) 0.0002(4) -0.0005(5)
C3 0.0163(6) 0.0161(6) 0.0129(5) -0.0011(5) 0.0022(4) -0.0014(5)
C4 0.0181(6) 0.0151(6) 0.0160(6) -0.0008(5) 0.0012(5) 0.0005(5)
C5 0.0183(6) 0.0169(6) 0.0152(6) 0.0002(5) 0.0001(5) -0.0019(5)
C6 0.0212(6) 0.0182(6) 0.0208(6) -0.0014(5) -0.0016(5) 0.0004(5)
C7 0.0288(7) 0.0185(7) 0.0239(7) -0.0052(5) -0.0025(5) -0.0017(5)
C8 0.0251(7) 0.0238(7) 0.0230(7) -0.0025(5) -0.0054(5) -0.0058(5)
C9 0.0193(6) 0.0259(7) 0.0255(7) 0.0000(6) -0.0041(5) -0.0002(5)
C10 0.0204(6) 0.0199(6) 0.0215(6) -0.0019(5) 0.0001(5) 0.0014(5)
C11 0.0279(7) 0.0273(8) 0.0357(8) -0.0140(6) -0.0074(6) 0.0098(6)
C12 0.0166(6) 0.0125(6) 0.0154(6) 0.0012(4) 0.0008(4) -0.0031(4)
C13 0.0198(6) 0.0140(6) 0.0152(6) 0.0005(5) 0.0015(5) -0.0026(5)
C14 0.0182(6) 0.0121(6) 0.0204(6) 0.0016(5) 0.0041(5) 0.0006(5)
C15 0.0168(6) 0.0172(6) 0.0206(6) 0.0030(5) -0.0041(5) -0.0006(5)
C16 0.0196(6) 0.0167(6) 0.0171(6) -0.0011(5) -0.0028(5) -0.0012(5)
C17 0.0170(6) 0.0139(6) 0.0160(6) 0.0005(5) 0.0000(5) -0.0026(5)
C18 0.0198(6) 0.0242(7) 0.0224(7) -0.0043(5) 0.0023(5) -0.0051(5)
C19 0.0194(6) 0.0182(6) 0.0148(6) -0.0004(5) 0.0010(5) -0.0008(5)
C20 0.0190(6) 0.0152(6) 0.0126(5) 0.0010(5) -0.0009(4) -0.0007(5)
C21 0.0180(6) 0.0176(6) 0.0142(6) 0.0012(5) 0.0000(5) 0.0007(5)
C22 0.0187(6) 0.0162(6) 0.0146(6) 0.0004(5) 0.0021(5) -0.0012(5)
C23 0.0208(6) 0.0148(6) 0.0153(6) 0.0003(5) 0.0018(5) 0.0010(5)
C24 0.0213(6) 0.0179(6) 0.0147(6) 0.0015(5) -0.0007(5) -0.0015(5)
C25 0.0260(7) 0.0169(6) 0.0158(6) -0.0019(5) 0.0022(5) -0.0036(5)
C26 0.0229(7) 0.0168(6) 0.0218(6) -0.0026(5) 0.0038(5) 0.0023(5)
C27 0.0206(6) 0.0188(6) 0.0199(6) -0.0004(5) 0.0018(5) 0.0020(5)
C28 0.0254(7) 0.0245(7) 0.0378(8) -0.0101(6) -0.0078(6) 0.0089(6)
S1 0.02133(16) 0.01462(15) 0.01657(15) -0.00035(11) -0.00328(11) 0.00148(11)
S2 0.01626(15) 0.02050(16) 0.01852(16) -0.00328(11) 0.00126(11) -0.00024(11)

loop_
_atom_type_symbol
_atom_type_description
_atom_type_scat_dispersion_real
_atom_type_scat_dispersion_imag
_atom_type_scat_source
C C 0.0181 0.0091 'International Tables Vol C Tables 4.2.6.8 and 6.1.1.4'
H H 0.0000 0.0000 'International Tables Vol C Tables 4.2.6.8 and 6.1.1.4'
F F 0.0727 0.0534 'International Tables Vol C Tables 4.2.6.8 and 6.1.1.4'
N N 0.0311 0.0180 'International Tables Vol C Tables 4.2.6.8 and 6.1.1.4'
S S 0.3331 0.5567 'International Tables Vol C Tables 4.2.6.8 and 6.1.1.4'

loop_
_geom_angle_atom_site_label_1
_geom_angle_atom_site_label_2
_geom_angle_atom_site_label_3
_geom_angle
_geom_angle_site_symmetry_1
_geom_angle_site_symmetry_3
_geom_angle_publ_flag
C4 N1 C3 111.70(11) . . ?
C21 N2 C20 111.89(11) . . ?
C3 C2 C1 130.98(11) . . ?
C3 C2 S1 108.90(9) . . ?
C1 C2 S1 120.04(9) . . ?
C2 C3 N1 115.64(11) . . ?
C2 C3 C12 127.42(11) . . ?
N1 C3 C12 116.71(11) . . ?
N1 C4 C5 125.54(12) . . ?
N1 C4 S1 113.38(9) . . ?
C5 C4 S1 121.08(9) . . ?
C10 C5 C6 119.69(12) . . ?
C10 C5 C4 118.82(11) . . ?
C6 C5 C4 121.50(12) . . ?
C7 C6 C5 117.93(12) . . ?
C7 C6 C11 118.82(12) . . ?
C5 C6 C11 123.23(12) . . ?
C8 C7 C6 122.02(13) . . ?
C9 C8 C7 119.69(13) . . ?
C10 C9 C8 119.41(13) . . ?
C9 C10 C5 121.25(12) . . ?
C13 C12 C17 119.08(11) . . ?
C13 C12 C3 115.95(11) . . ?
C17 C12 C3 124.92(11) . . ?
C14 C13 C12 120.56(11) . . ?
F1 C14 C13 120.87(11) . . ?
F1 C14 C15 118.87(11) . . ?
C13 C14 C15 120.25(12) . . ?
F2 C15 C16 120.60(12) . . ?
F2 C15 C14 118.92(12) . . ?
C16 C15 C14 120.48(12) . . ?
C15 C16 C17 120.50(12) . . ?
C16 C17 C12 118.98(12) . . ?
C16 C17 C20 116.26(11) . . ?
C12 C17 C20 124.75(11) . . ?
C20 C19 C18 130.53(12) . . ?
C20 C19 S2 108.89(10) . . ?
C18 C19 S2 120.58(10) . . ?
C19 C20 N2 115.67(11) . . ?
C19 C20 C17 127.21(11) . . ?
N2 C20 C17 117.04(11) . . ?
N2 C21 C22 121.99(11) . . ?
N2 C21 S2 113.07(10) . . ?
C22 C21 S2 124.59(10) . . ?
C23 C22 C27 119.42(12) . . ?
C23 C22 C21 115.48(11) . . ?
C27 C22 C21 125.11(12) . . ?
C24 C23 C22 121.33(12) . . ?
C23 C24 C25 119.39(12) . . ?
C26 C25 C24 119.55(12) . . ?
C25 C26 C27 122.10(12) . . ?
C26 C27 C22 118.19(12) . . ?
C26 C27 C28 118.97(12) . . ?
C22 C27 C28 122.82(12) . . ?
C2 S1 C4 90.38(6) . . ?
C19 S2 C21 90.42(6) . . ?

loop_
_geom_bond_atom_site_label_1
_geom_bond_atom_site_label_2
_geom_bond_distance
_geom_bond_site_symmetry_2
_geom_bond_publ_flag
F1 C14 1.3493(14) . ?
F2 C15 1.3522(15) . ?
N1 C4 1.3037(16) . ?
N1 C3 1.3884(16) . ?
N2 C21 1.3058(17) . ?
N2 C20 1.3841(16) . ?
C1 C2 1.4985(17) . ?
C2 C3 1.3697(18) . ?
C2 S1 1.7276(12) . ?
C3 C12 1.4840(17) . ?
C4 C5 1.4768(17) . ?
C4 S1 1.7445(13) . ?
C5 C10 1.3976(18) . ?
C5 C6 1.4098(18) . ?
C6 C7 1.3964(19) . ?
C6 C11 1.5064(19) . ?
C7 C8 1.388(2) . ?
C8 C9 1.388(2) . ?
C9 C10 1.3868(19) . ?
C12 C13 1.4048(18) . ?
C12 C17 1.4065(17) . ?
C13 C14 1.3715(18) . ?
C14 C15 1.3847(19) . ?
C15 C16 1.3717(19) . ?
C16 C17 1.4051(18) . ?
C17 C20 1.4812(18) . ?
C18 C19 1.4966(18) . ?
C19 C20 1.3661(18) . ?
C19 S2 1.7275(13) . ?
C21 C22 1.4789(17) . ?
C21 S2 1.7435(13) . ?
C22 C23 1.4029(18) . ?
C22 C27 1.4063(18) . ?
C23 C24 1.3862(18) . ?
C24 C25 1.3908(19) . ?
C25 C26 1.3870(19) . ?
C26 C27 1.3961(19) . ?
C27 C28 1.5086(19) . ?

loop_
_geom_torsion_atom_site_label_1
_geom_torsion_atom_site_label_2
_geom_torsion_atom_site_label_3
_geom_torsion_atom_site_label_4
_geom_torsion
_geom_torsion_site_symmetry_1
_geom_torsion_site_symmetry_2
_geom_torsion_site_symmetry_3
_geom_torsion_site_symmetry_4
_geom_torsion_publ_flag
C1 C2 C3 N1 176.09(12) . . . . ?
S1 C2 C3 N1 -0.54(14) . . . . ?
C1 C2 C3 C12 1.8(2) . . . . ?
S1 C2 C3 C12 -174.82(10) . . . . ?
C4 N1 C3 C2 0.59(16) . . . . ?
C4 N1 C3 C12 175.51(11) . . . . ?
C3 N1 C4 C5 179.31(12) . . . . ?
C3 N1 C4 S1 -0.35(13) . . . . ?
N1 C4 C5 C10 -145.82(13) . . . . ?
S1 C4 C5 C10 33.82(16) . . . . ?
N1 C4 C5 C6 34.38(19) . . . . ?
S1 C4 C5 C6 -145.99(11) . . . . ?
C10 C5 C6 C7 1.20(19) . . . . ?
C4 C5 C6 C7 -179.00(12) . . . . ?
C10 C5 C6 C11 -176.96(13) . . . . ?
C4 C5 C6 C11 2.8(2) . . . . ?
C5 C6 C7 C8 -0.2(2) . . . . ?
C11 C6 C7 C8 178.04(14) . . . . ?
C6 C7 C8 C9 -0.8(2) . . . . ?
C7 C8 C9 C10 0.8(2) . . . . ?
C8 C9 C10 C5 0.2(2) . . . . ?
C6 C5 C10 C9 -1.2(2) . . . . ?
C4 C5 C10 C9 178.98(12) . . . . ?
C2 C3 C12 C13 133.13(13) . . . . ?
N1 C3 C12 C13 -41.10(15) . . . . ?
C2 C3 C12 C17 -44.0(2) . . . . ?
N1 C3 C12 C17 141.73(12) . . . . ?
C17 C12 C13 C14 3.77(18) . . . . ?
C3 C12 C13 C14 -173.57(11) . . . . ?
C12 C13 C14 F1 178.18(11) . . . . ?
C12 C13 C14 C15 -0.58(19) . . . . ?
F1 C14 C15 F2 -0.49(18) . . . . ?
C13 C14 C15 F2 178.30(11) . . . . ?
F1 C14 C15 C16 179.12(11) . . . . ?
C13 C14 C15 C16 -2.09(19) . . . . ?
F2 C15 C16 C17 -178.91(11) . . . . ?
C14 C15 C16 C17 1.5(2) . . . . ?
C15 C16 C17 C12 1.73(19) . . . . ?
C15 C16 C17 C20 -177.30(12) . . . . ?
C13 C12 C17 C16 -4.30(18) . . . . ?
C3 C12 C17 C16 172.79(12) . . . . ?
C13 C12 C17 C20 174.63(11) . . . . ?
C3 C12 C17 C20 -8.3(2) . . . . ?
C18 C19 C20 N2 176.90(13) . . . . ?
S2 C19 C20 N2 -2.45(14) . . . . ?
C18 C19 C20 C17 0.2(2) . . . . ?
S2 C19 C20 C17 -179.11(10) . . . . ?
C21 N2 C20 C19 2.32(16) . . . . ?
C21 N2 C20 C17 179.34(11) . . . . ?
C16 C17 C20 C19 133.18(14) . . . . ?
C12 C17 C20 C19 -45.8(2) . . . . ?
C16 C17 C20 N2 -43.45(16) . . . . ?
C12 C17 C20 N2 137.59(12) . . . . ?
C20 N2 C21 C22 -174.52(11) . . . . ?
C20 N2 C21 S2 -1.04(13) . . . . ?
N2 C21 C22 C23 26.57(18) . . . . ?
S2 C21 C22 C23 -146.13(10) . . . . ?
N2 C21 C22 C27 -153.03(13) . . . . ?
S2 C21 C22 C27 34.27(18) . . . . ?
C27 C22 C23 C24 -1.44(19) . . . . ?
C21 C22 C23 C24 178.93(11) . . . . ?
C22 C23 C24 C25 0.14(19) . . . . ?
C23 C24 C25 C26 0.99(19) . . . . ?
C24 C25 C26 C27 -0.8(2) . . . . ?
C25 C26 C27 C22 -0.5(2) . . . . ?
C25 C26 C27 C28 177.71(13) . . . . ?
C23 C22 C27 C26 1.59(19) . . . . ?
C21 C22 C27 C26 -178.83(12) . . . . ?
C23 C22 C27 C28 -176.53(13) . . . . ?
C21 C22 C27 C28 3.1(2) . . . . ?
C3 C2 S1 C4 0.27(10) . . . . ?
C1 C2 S1 C4 -176.79(11) . . . . ?
N1 C4 S1 C2 0.05(10) . . . . ?
C5 C4 S1 C2 -179.63(11) . . . . ?
C20 C19 S2 C21 1.49(10) . . . . ?
C18 C19 S2 C21 -177.93(11) . . . . ?
N2 C21 S2 C19 -0.27(10) . . . . ?
C22 C21 S2 C19 173.00(11) . . . . ?
